data_7206613
loop_
_publ_author_name
'Yang, Xiu-Li'
'Xie, Ming-Hua'
'Zou, Chao'
'Wu, Chuan-De'

_publ_section_title
;
 Syntheses, crystal structures and optical properties of six homochiral
 coordination networks based on phenyl acid-amino acids
;
_journal_issue 21
_journal_name_full CrystEngComm
_journal_page_first 6422
_journal_paper_doi 10.1039/c1ce05422h
_journal_volume 13
_journal_year 2011
_chemical_formula_sum 'C26 H30 N2 O8 Zn2'
_chemical_formula_weight 629.26
_chemical_name_systematic
;
?
;
_space_group_IT_number 19
_symmetry_cell_setting orthorhombic
_symmetry_space_group_name_Hall 'P 2ac 2ab'
_symmetry_space_group_name_H-M 'P 21 21 21'
_atom_sites_solution_hydrogens geom
_atom_sites_solution_primary direct
_atom_sites_solution_secondary difmap
_audit_creation_method SHELXL-97
_cell_angle_alpha 90.00
_cell_angle_beta 90.00
_cell_angle_gamma 90.00
_cell_formula_units_Z 4
_cell_length_a 6.65340(10)
_cell_length_b 18.9600(3)
_cell_length_c 22.5591(3)
_cell_measurement_reflns_used 10549
_cell_measurement_temperature 293(2)
_cell_measurement_theta_max 67.06
_cell_measurement_theta_min 3.04
_cell_volume 2845.80(7)
_computing_structure_refinement 'SHELXL-97 (Sheldrick, 1997)'
_computing_structure_solution 'SHELXS-97 (Sheldrick, 1990)'
_diffrn_ambient_temperature 293(2)
_diffrn_measured_fraction_theta_full 0.990
_diffrn_measured_fraction_theta_max 0.990
_diffrn_radiation_monochromator graphite
_diffrn_radiation_source 'fine-focus sealed tube'
_diffrn_radiation_type CuK\a
_diffrn_radiation_wavelength 1.54178
_diffrn_reflns_av_R_equivalents 0.0323
_diffrn_reflns_av_sigmaI/netI 0.0386
_diffrn_reflns_limit_h_max 7
_diffrn_reflns_limit_h_min -7
_diffrn_reflns_limit_k_max 22
_diffrn_reflns_limit_k_min -22
_diffrn_reflns_limit_l_max 26
_diffrn_reflns_limit_l_min -25
_diffrn_reflns_number 10549
_diffrn_reflns_theta_full 67.06
_diffrn_reflns_theta_max 67.06
_diffrn_reflns_theta_min 3.04
_exptl_absorpt_coefficient_mu 2.490
_exptl_absorpt_correction_T_max 0.905
_exptl_absorpt_correction_T_min 0.861
_exptl_absorpt_correction_type empirical
_exptl_crystal_colour colorless
_exptl_crystal_density_diffrn 1.469
_exptl_crystal_density_method 'not measured'
_exptl_crystal_description block
_exptl_crystal_F_000 1296
_exptl_crystal_size_max 0.28
_exptl_crystal_size_mid 0.05
_exptl_crystal_size_min 0.04
_refine_diff_density_max 0.439
_refine_diff_density_min -0.186
_refine_diff_density_rms 0.055
_refine_ls_abs_structure_details 'Flack H D (1983), Acta Cryst. A39, 876-881'
_refine_ls_abs_structure_Flack -0.19(4)
_refine_ls_extinction_method none
_refine_ls_goodness_of_fit_ref 1.084
_refine_ls_hydrogen_treatment constr
_refine_ls_matrix_type full
_refine_ls_number_parameters 343
_refine_ls_number_reflns 4568
_refine_ls_number_restraints 0
_refine_ls_restrained_S_all 1.084
_refine_ls_R_factor_all 0.0444
_refine_ls_R_factor_gt 0.0363
_refine_ls_shift/su_max 0.000
_refine_ls_shift/su_mean 0.000
_refine_ls_structure_factor_coef Fsqd
_refine_ls_weighting_details 'calc w=1/[\s^2^(Fo^2^)+(0.0359P)^2^+0.0361P] where P=(Fo^2^+2Fc^2^)/3'
_refine_ls_weighting_scheme calc
_refine_ls_wR_factor_gt 0.0791
_refine_ls_wR_factor_ref 0.0833
_reflns_number_gt 3956
_reflns_number_total 4568
_reflns_threshold_expression >2sigma(I)
_cod_data_source_file c1ce05422h.txt
_cod_data_source_block New3
_cod_original_sg_symbol_H-M P2(1)2(1)2(1)
_cod_database_code 7206613

loop_
_symmetry_equiv_pos_as_xyz
'x, y, z'
'-x+1/2, -y, z+1/2'
'-x, y+1/2, -z+1/2'
'x+1/2, -y+1/2, -z'

loop_
_atom_site_label
_atom_site_type_symbol
_atom_site_fract_x
_atom_site_fract_y
_atom_site_fract_z
_atom_site_U_iso_or_equiv
_atom_site_adp_type
_atom_site_occupancy
_atom_site_symmetry_multiplicity
_atom_site_calc_flag
_atom_site_refinement_flags
Zn1 Zn 0.79778(7) 0.48997(2) 0.138155(16) 0.05259(13) Uani 1 1 d .
Zn2 Zn 0.29258(7) 0.50780(3) 0.092286(16) 0.05752(14) Uani 1 1 d .
O1 O 0.9241(6) 0.58481(19) 0.15018(16) 0.0892(9) Uani 1 1 d .
O2 O 1.2176(7) 0.60724(17) 0.10831(13) 0.0865(10) Uani 1 1 d .
O3 O 0.9520(4) 0.94600(15) 0.40105(11) 0.0620(6) Uani 1 1 d .
O4 O 0.7470(6) 0.8557(2) 0.40207(18) 0.0987(11) Uani 1 1 d .
O5 O 0.6300(5) 0.5174(2) 0.21031(11) 0.0828(9) Uani 1 1 d .
O6 O 0.3207(5) 0.4919(2) 0.18391(11) 0.0940(11) Uani 1 1 d .
O7 O -0.0947(4) 0.49270(16) 0.57465(9) 0.0606(6) Uani 1 1 d .
O8 O -0.3245(5) 0.4667(2) 0.50732(13) 0.0864(10) Uani 1 1 d .
N1 N 1.1872(6) 0.88444(17) 0.32295(14) 0.0676(8) Uani 1 1 d .
H11B H 1.3141 0.8676 0.3177 0.081 Uiso 1 1 calc R
N2 N 0.2020(5) 0.48679(17) 0.49692(11) 0.0607(7) Uani 1 1 d .
H22A H 0.3088 0.4602 0.4854 0.073 Uiso 1 1 calc R
C1 C 1.0700(8) 0.6232(2) 0.13986(18) 0.0704(11) Uani 1 1 d .
C2 C 1.0720(7) 0.6934(2) 0.17009(18) 0.0680(10) Uani 1 1 d .
C3 C 0.9047(8) 0.7177(3) 0.1993(2) 0.0776(12) Uani 1 1 d .
H3A H 0.7880 0.6907 0.1993 0.093 Uiso 1 1 calc R
C4 C 0.9069(8) 0.7812(3) 0.2286(2) 0.0806(12) Uani 1 1 d .
H4A H 0.7917 0.7968 0.2479 0.097 Uiso 1 1 calc R
C5 C 1.0777(8) 0.8217(2) 0.22969(18) 0.0733(11) Uani 1 1 d .
C6 C 1.2458(8) 0.7977(3) 0.2003(2) 0.0829(14) Uani 1 1 d .
H6A H 1.3626 0.8246 0.2005 0.100 Uiso 1 1 calc R
C7 C 1.2429(7) 0.7342(3) 0.17070(19) 0.0794(13) Uani 1 1 d .
H7A H 1.3574 0.7188 0.1510 0.095 Uiso 1 1 calc R
C8 C 1.0853(9) 0.8899(2) 0.26412(18) 0.0750(11) Uani 1 1 d .
H8A H 1.1548 0.9250 0.2405 0.090 Uiso 1 1 calc R
H8B H 0.9489 0.9065 0.2703 0.090 Uiso 1 1 calc R
C9 C 0.9089(8) 0.8812(2) 0.39106(17) 0.0667(11) Uani 1 1 d .
C10 C 1.0777(8) 0.8379(2) 0.36378(19) 0.0721(10) Uani 1 1 d .
H10A H 1.0180 0.7993 0.3408 0.087 Uiso 1 1 calc R
C11 C 1.2212(11) 0.8059(3) 0.4098(2) 0.0984(16) Uani 1 1 d .
H11A H 1.3059 0.8441 0.4252 0.118 Uiso 1 1 calc R
C12 C 1.1153(17) 0.7753(6) 0.4593(5) 0.179(5) Uani 1 1 d .
H12A H 1.2104 0.7572 0.4874 0.268 Uiso 1 1 calc R
H12B H 1.0311 0.7376 0.4455 0.268 Uiso 1 1 calc R
H12C H 1.0337 0.8107 0.4779 0.268 Uiso 1 1 calc R
C13 C 1.3582(12) 0.7518(4) 0.3807(4) 0.122(2) Uani 1 1 d .
H13A H 1.4504 0.7336 0.4097 0.183 Uiso 1 1 calc R
H13B H 1.4320 0.7738 0.3492 0.183 Uiso 1 1 calc R
H13C H 1.2786 0.7140 0.3650 0.183 Uiso 1 1 calc R
C14 C 0.4471(6) 0.5111(2) 0.22064(14) 0.0607(9) Uani 1 1 d .
C15 C 0.3818(7) 0.5262(2) 0.28334(15) 0.0626(10) Uani 1 1 d .
C16 C 0.1881(7) 0.5422(2) 0.29740(16) 0.0682(10) Uani 1 1 d .
H16A H 0.0920 0.5452 0.2676 0.082 Uiso 1 1 calc R
C17 C 0.1324(7) 0.5542(2) 0.35606(17) 0.0679(10) Uani 1 1 d .
H17A H 0.0003 0.5662 0.3648 0.082 Uiso 1 1 calc R
C18 C 0.2712(7) 0.5484(2) 0.40144(14) 0.0641(10) Uani 1 1 d .
C19 C 0.4667(7) 0.5334(3) 0.38637(18) 0.0837(15) Uani 1 1 d .
H19A H 0.5634 0.5303 0.4160 0.100 Uiso 1 1 calc R
C20 C 0.5221(7) 0.5228(3) 0.32815(17) 0.0824(15) Uani 1 1 d .
H20A H 0.6558 0.5134 0.3190 0.099 Uiso 1 1 calc R
C21 C 0.2182(8) 0.5558(2) 0.46625(14) 0.0654(9) Uani 1 1 d .
H21A H 0.3203 0.5840 0.4857 0.078 Uiso 1 1 calc R
H21B H 0.0913 0.5806 0.4697 0.078 Uiso 1 1 calc R
C22 C -0.1510(6) 0.4705(2) 0.52260(16) 0.0613(10) Uani 1 1 d .
C23 C 0.0194(6) 0.4479(2) 0.48115(15) 0.0602(9) Uani 1 1 d .
H23A H -0.0182 0.4615 0.4407 0.072 Uiso 1 1 calc R
C24 C 0.2028(13) 0.3472(3) 0.4334(3) 0.119(2) Uani 1 1 d .
H24A H 0.2256 0.2973 0.4345 0.179 Uiso 1 1 calc R
H24B H 0.3274 0.3715 0.4399 0.179 Uiso 1 1 calc R
H24C H 0.1493 0.3602 0.3954 0.179 Uiso 1 1 calc R
C25 C 0.0534(10) 0.3675(3) 0.4818(2) 0.0830(13) Uani 1 1 d .
H25A H 0.1121 0.3548 0.5201 0.100 Uiso 1 1 calc R
C26 C -0.1406(14) 0.3265(4) 0.4744(4) 0.132(3) Uani 1 1 d .
H26A H -0.1124 0.2769 0.4755 0.197 Uiso 1 1 calc R
H26B H -0.2011 0.3383 0.4371 0.197 Uiso 1 1 calc R
H26C H -0.2312 0.3384 0.5060 0.197 Uiso 1 1 calc R

loop_
_atom_site_aniso_label
_atom_site_aniso_U_11
_atom_site_aniso_U_22
_atom_site_aniso_U_33
_atom_site_aniso_U_23
_atom_site_aniso_U_13
_atom_site_aniso_U_12
Zn1 0.0522(2) 0.0661(3) 0.03948(19) 0.00164(17) 0.00015(18) 0.0016(3)
Zn2 0.0550(2) 0.0794(3) 0.03820(19) -0.00573(19) 0.00439(18) -0.0035(3)
O1 0.079(2) 0.081(2) 0.107(2) -0.0301(17) 0.0071(19) -0.0095(19)
O2 0.109(3) 0.0772(18) 0.0734(17) -0.0202(13) 0.034(2) -0.004(2)
O3 0.0691(16) 0.0627(17) 0.0543(13) -0.0026(11) 0.0031(12) 0.0026(13)
O4 0.087(3) 0.098(2) 0.111(3) -0.0165(19) 0.025(2) -0.019(2)
O5 0.0737(18) 0.131(3) 0.0442(12) -0.0059(15) 0.0038(12) 0.0148(19)
O6 0.086(2) 0.157(3) 0.0392(11) 0.0005(16) 0.0012(13) -0.033(3)
O7 0.0573(13) 0.0841(17) 0.0405(10) -0.0035(11) -0.0009(10) 0.0001(15)
O8 0.0616(18) 0.136(3) 0.0622(16) -0.0132(16) -0.0112(14) 0.0012(19)
N1 0.076(2) 0.0676(19) 0.0593(16) -0.0085(13) 0.0057(18) 0.0040(19)
N2 0.0633(16) 0.0780(18) 0.0407(11) 0.0005(12) 0.0006(13) 0.003(2)
C1 0.080(3) 0.075(3) 0.056(2) -0.0106(18) 0.002(2) -0.005(2)
C2 0.074(3) 0.073(3) 0.057(2) -0.0093(18) 0.008(2) 0.000(2)
C3 0.068(3) 0.086(3) 0.079(3) -0.018(2) 0.001(2) -0.007(2)
C4 0.074(3) 0.088(3) 0.080(3) -0.021(2) 0.010(2) 0.006(3)
C5 0.088(3) 0.079(3) 0.052(2) -0.0082(17) 0.006(2) 0.002(3)
C6 0.091(4) 0.085(3) 0.073(2) -0.020(2) 0.014(2) -0.013(3)
C7 0.075(3) 0.090(3) 0.073(2) -0.020(2) 0.018(2) -0.002(2)
C8 0.094(3) 0.072(3) 0.059(2) -0.0145(18) -0.003(2) 0.004(3)
C9 0.074(3) 0.071(3) 0.055(2) 0.0012(17) 0.006(2) -0.001(2)
C10 0.090(3) 0.064(2) 0.062(2) -0.0026(18) 0.000(2) 0.001(2)
C11 0.124(5) 0.089(3) 0.082(3) 0.004(2) -0.007(3) 0.018(4)
C12 0.170(9) 0.212(10) 0.154(7) 0.092(7) 0.029(7) 0.058(8)
C13 0.122(5) 0.102(4) 0.142(5) 0.000(4) -0.016(4) 0.031(4)
C14 0.066(2) 0.072(2) 0.0440(16) 0.0024(16) 0.0014(16) -0.005(2)
C15 0.067(2) 0.079(3) 0.0421(16) 0.0056(16) 0.0019(16) 0.000(2)
C16 0.070(3) 0.091(3) 0.0446(16) 0.0061(16) -0.0055(18) -0.002(2)
C17 0.067(2) 0.089(3) 0.0483(18) 0.0051(18) 0.0042(17) 0.007(2)
C18 0.072(3) 0.077(2) 0.0438(16) 0.0023(15) 0.0041(17) -0.003(2)
C19 0.069(3) 0.136(5) 0.0471(19) 0.003(2) -0.0091(19) 0.002(3)
C20 0.067(2) 0.133(5) 0.0476(19) 0.000(2) 0.0022(17) 0.008(3)
C21 0.077(3) 0.076(2) 0.0435(16) 0.0024(14) 0.0034(19) -0.002(2)
C22 0.065(2) 0.076(3) 0.0440(16) 0.0001(15) -0.0041(15) 0.0016(18)
C23 0.067(2) 0.072(3) 0.0411(16) 0.0005(16) -0.0080(16) 0.0004(19)
C24 0.136(5) 0.100(4) 0.122(4) -0.031(3) 0.015(5) 0.018(5)
C25 0.108(4) 0.079(3) 0.062(2) -0.007(2) -0.011(2) 0.008(3)
C26 0.150(7) 0.090(4) 0.155(6) -0.024(4) 0.004(5) -0.032(5)

loop_
_atom_type_symbol
_atom_type_description
_atom_type_scat_dispersion_real
_atom_type_scat_dispersion_imag
_atom_type_scat_source
C C 0.0181 0.0091 'International Tables Vol C Tables 4.2.6.8 and 6.1.1.4'
H H 0.0000 0.0000 'International Tables Vol C Tables 4.2.6.8 and 6.1.1.4'
N N 0.0311 0.0180 'International Tables Vol C Tables 4.2.6.8 and 6.1.1.4'
O O 0.0492 0.0322 'International Tables Vol C Tables 4.2.6.8 and 6.1.1.4'
Zn Zn -1.5491 0.6778 'International Tables Vol C Tables 4.2.6.8 and 6.1.1.4'

loop_
_geom_angle_atom_site_label_1
_geom_angle_atom_site_label_2
_geom_angle_atom_site_label_3
_geom_angle
_geom_angle_site_symmetry_1
_geom_angle_site_symmetry_3
O7 Zn1 O1 103.50(15) 2_564 .
O7 Zn1 O5 99.23(11) 2_564 .
O1 Zn1 O5 83.85(15) . .
O7 Zn1 O3 107.77(10) 2_564 3_745
O1 Zn1 O3 94.72(13) . 3_745
O5 Zn1 O3 152.49(11) . 3_745
O7 Zn1 N1 117.99(14) 2_564 3_745
O1 Zn1 N1 138.39(16) . 3_745
O5 Zn1 N1 86.44(14) . 3_745
O3 Zn1 N1 76.42(12) 3_745 3_745
O2 Zn2 O3 109.67(15) 1_455 3_645
O2 Zn2 O7 106.65(15) 1_455 2_564
O3 Zn2 O7 143.68(12) 3_645 2_564
O2 Zn2 O6 88.80(16) 1_455 .
O3 Zn2 O6 85.12(12) 3_645 .
O7 Zn2 O6 95.92(11) 2_564 .
O2 Zn2 N2 98.11(13) 1_455 2_564
O3 Zn2 N2 96.66(12) 3_645 2_564
O7 Zn2 N2 77.87(11) 2_564 2_564
O6 Zn2 N2 171.78(15) . 2_564
C1 O1 Zn1 146.4(3) . .
C1 O2 Zn2 122.2(3) . 1_655
C9 O3 Zn2 113.0(3) . 3_655
C9 O3 Zn1 119.5(3) . 3_755
Zn2 O3 Zn1 116.75(14) 3_655 3_755
C14 O5 Zn1 131.3(3) . .
C14 O6 Zn2 132.8(3) . .
C22 O7 Zn1 120.4(2) . 2_565
C22 O7 Zn2 117.1(2) . 2_565
Zn1 O7 Zn2 121.68(10) 2_565 2_565
C10 N1 C8 111.9(4) . .
C10 N1 Zn1 108.7(2) . 3_755
C8 N1 Zn1 108.3(3) . 3_755
C23 N2 C21 113.0(3) . .
C23 N2 Zn2 106.3(2) . 2_565
C21 N2 Zn2 115.0(2) . 2_565
O1 C1 O2 125.5(4) . .
O1 C1 C2 116.5(4) . .
O2 C1 C2 118.0(4) . .
C3 C2 C7 118.5(4) . .
C3 C2 C1 120.7(4) . .
C7 C2 C1 120.8(4) . .
C2 C3 C4 121.1(5) . .
C5 C4 C3 120.5(5) . .
C4 C5 C6 118.6(4) . .
C4 C5 C8 121.1(5) . .
C6 C5 C8 120.3(5) . .
C7 C6 C5 120.8(5) . .
C2 C7 C6 120.5(4) . .
N1 C8 C5 114.4(4) . .
O4 C9 O3 123.2(5) . .
O4 C9 C10 121.8(4) . .
O3 C9 C10 115.0(4) . .
N1 C10 C9 107.2(4) . .
N1 C10 C11 110.7(4) . .
C9 C10 C11 113.5(4) . .
C12 C11 C13 110.8(6) . .
C12 C11 C10 112.3(7) . .
C13 C11 C10 110.3(5) . .
O6 C14 O5 124.6(3) . .
O6 C14 C15 119.3(4) . .
O5 C14 C15 116.1(3) . .
C16 C15 C20 118.7(3) . .
C16 C15 C14 122.3(4) . .
C20 C15 C14 119.0(4) . .
C15 C16 C17 120.6(4) . .
C18 C17 C16 120.9(4) . .
C19 C18 C17 117.7(3) . .
C19 C18 C21 118.7(4) . .
C17 C18 C21 123.6(4) . .
C18 C19 C20 121.3(4) . .
C15 C20 C19 120.7(4) . .
N2 C21 C18 112.8(3) . .
O8 C22 O7 123.5(4) . .
O8 C22 C23 121.2(3) . .
O7 C22 C23 115.4(3) . .
N2 C23 C22 109.0(3) . .
N2 C23 C25 112.0(4) . .
C22 C23 C25 112.3(4) . .
C26 C25 C24 110.3(5) . .
C26 C25 C23 112.4(5) . .
C24 C25 C23 109.8(5) . .

loop_
_geom_bond_atom_site_label_1
_geom_bond_atom_site_label_2
_geom_bond_distance
_geom_bond_site_symmetry_2
Zn1 O7 1.996(2) 2_564
Zn1 O1 2.003(3) .
Zn1 O5 2.041(3) .
Zn1 O3 2.061(3) 3_745
Zn1 N1 2.187(3) 3_745
Zn2 O2 1.984(3) 1_455
Zn2 O3 2.011(3) 3_645
Zn2 O7 2.049(3) 2_564
Zn2 O6 2.097(3) .
Zn2 N2 2.154(3) 2_564
O1 C1 1.236(6) .
O2 C1 1.250(6) .
O2 Zn2 1.984(3) 1_655
O3 C9 1.282(5) .
O3 Zn2 2.011(3) 3_655
O3 Zn1 2.061(3) 3_755
O4 C9 1.206(6) .
O5 C14 1.245(5) .
O6 C14 1.235(5) .
O7 C22 1.302(4) .
O7 Zn1 1.996(2) 2_565
O7 Zn2 2.049(3) 2_565
O8 C22 1.207(5) .
N1 C10 1.469(6) .
N1 C8 1.494(6) .
N1 Zn1 2.187(3) 3_755
N2 C23 1.465(5) .
N2 C21 1.483(5) .
N2 Zn2 2.154(3) 2_565
C1 C2 1.495(6) .
C2 C3 1.373(7) .
C2 C7 1.375(7) .
C3 C4 1.373(7) .
C4 C5 1.373(7) .
C5 C6 1.378(7) .
C5 C8 1.508(6) .
C6 C7 1.376(7) .
C9 C10 1.522(7) .
C10 C11 1.535(8) .
C11 C12 1.442(11) .
C11 C13 1.521(9) .
C14 C15 1.507(5) .
C15 C16 1.362(6) .
C15 C20 1.378(6) .
C16 C17 1.393(6) .
C17 C18 1.383(6) .
C18 C19 1.374(7) .
C18 C21 1.510(5) .
C19 C20 1.379(6) .
C22 C23 1.530(6) .
C23 C25 1.542(7) .
C24 C25 1.525(9) .
C25 C26 1.515(10) .

loop_
_geom_hbond_atom_site_label_D
_geom_hbond_atom_site_label_H
_geom_hbond_atom_site_label_A
_geom_hbond_distance_DH
_geom_hbond_distance_HA
_geom_hbond_distance_DA
_geom_hbond_angle_DHA
_geom_hbond_site_symmetry_A
N2 H22A O8 0.91 2.49 3.182(5) 132.8 1_655
